data_7234386
loop_
_publ_author_name
'Rie Suizu'
'Akito Iwasaki'
'Yoshiaki Shuku'
'Kunio Awaga'

_publ_section_title
;
 Spatially inhomogeneous, stepwise phase transitions in a thiazyl
 diradical: a structural mismatch induced by lattice transformation
;
_journal_name_full 'Journal of Materials Chemistry C'
_journal_page_first 7968
_journal_page_last 7977
_journal_paper_doi 10.1039/C5TC01410G
_journal_volume 3
_journal_year 2015
_chemical_formula_moiety 'C14 H8 N4 S4'
_chemical_formula_sum 'C14 H8 N4 S4'
_chemical_formula_weight 360.48
_space_group_IT_number 4
_space_group_name_Hall 'P 2yb'
_space_group_name_H-M_alt 'P 1 21 1'
_symmetry_cell_setting monoclinic
_symmetry_Int_Tables_number 4
_symmetry_space_group_name_Hall 'P 2yb'
_symmetry_space_group_name_H-M 'P 1 21 1'
_atom_sites_solution_hydrogens geom
_atom_sites_solution_primary direct
_atom_sites_solution_secondary difmap
_cell_angle_alpha 90.0000
_cell_angle_beta 107.6720(18)
_cell_angle_gamma 90.0000
_cell_formula_units_Z 8
_cell_length_a 15.563(3)
_cell_length_b 7.1651(11)
_cell_length_c 25.523(4)
_cell_measurement_reflns_used 7015
_cell_measurement_temperature 280
_cell_measurement_theta_max 27.50
_cell_measurement_theta_min 3.30
_cell_volume 2711.8(8)
_computing_cell_refinement 'CrystalClear-SM Expert 2.0 r4'
_computing_data_collection 'CrystalClear-SM Expert 2.0 r4 (Rigaku, 2009)'
_computing_data_reduction 'CrystalClear-SM Expert 2.0 r4'
_computing_molecular_graphics 'CrystalStructure 4.0'
_computing_publication_material 'CrystalStructure 4.0 (Rigaku, 2010)'
_computing_structure_refinement 'SHELXL97 (Sheldrick, 2008)'
_computing_structure_solution SIR97
_diffrn_ambient_temperature 280
_diffrn_detector_area_resol_mean 7.314
_diffrn_measured_fraction_theta_full 0.986
_diffrn_measured_fraction_theta_max 0.986
_diffrn_measurement_device_type 'Rigaku Saturn70'
_diffrn_measurement_method \w
_diffrn_radiation_type 'Mo K\a'
_diffrn_radiation_wavelength 0.71070
_diffrn_reflns_av_R_equivalents 0.0256
_diffrn_reflns_limit_h_max 20
_diffrn_reflns_limit_h_min -19
_diffrn_reflns_limit_k_max 9
_diffrn_reflns_limit_k_min -8
_diffrn_reflns_limit_l_max 33
_diffrn_reflns_limit_l_min -33
_diffrn_reflns_number 21938
_diffrn_reflns_theta_full 27.49
_diffrn_reflns_theta_max 27.49
_diffrn_standards_interval_count .
_diffrn_standards_number 0
_exptl_absorpt_coefficient_mu 0.700
_exptl_absorpt_correction_T_max 0.932
_exptl_absorpt_correction_T_min 0.855
_exptl_absorpt_correction_type multi-scan
_exptl_absorpt_process_details 'REQAB (Rigaku, 1998)'
_exptl_crystal_colour black
_exptl_crystal_density_diffrn 1.766
_exptl_crystal_density_method 'not measured'
_exptl_crystal_description prism
_exptl_crystal_F_000 1472.00
_exptl_crystal_size_max 0.200
_exptl_crystal_size_mid 0.200
_exptl_crystal_size_min 0.100
_refine_diff_density_max 0.590
_refine_diff_density_min -0.670
_refine_ls_abs_structure_details 'Flack, H. D. (1983), Acta Cryst. A39, 876-881.  5246 Friedel Pairs'
_refine_ls_abs_structure_Flack 0.11(9)
_refine_ls_extinction_method none
_refine_ls_goodness_of_fit_ref 1.102
_refine_ls_hydrogen_treatment constr
_refine_ls_number_parameters 793
_refine_ls_number_reflns 11893
_refine_ls_number_restraints 1
_refine_ls_R_factor_gt 0.0604
_refine_ls_shift/su_max 0.000
_refine_ls_structure_factor_coef Fsqd
_refine_ls_weighting_details 'w = 1/[\s^2^(Fo^2^)+(0.0599P)^2^+5.8310P] where P=(Fo^2^+2Fc^2^)/3'
_refine_ls_weighting_scheme calc
_refine_ls_wR_factor_ref 0.1716
_reflns_number_gt 8876
_reflns_number_total 11893
_reflns_threshold_expression F^2^>2.0\s(F^2^)
_cod_data_source_file J-Mater-Chem-C-2015-3-7968.cif
_cod_data_source_block 280K
_cod_database_code 7234386

loop_
_symmetry_equiv_pos_site_id
_symmetry_equiv_pos_as_xyz
1 +X,+Y,+Z
2 -X,1/2+Y,-Z

loop_
_atom_site_label
_atom_site_type_symbol
_atom_site_fract_x
_atom_site_fract_y
_atom_site_fract_z
_atom_site_U_iso_or_equiv
_atom_site_adp_type
_atom_site_occupancy
_atom_site_symmetry_multiplicity
_atom_site_calc_flag
_atom_site_refinement_flags
_atom_site_disorder_assembly
_atom_site_disorder_group
S1 S 0.78728(9) -0.0052(3) 0.32297(6) 0.0343(4) Uani 1.0 2 d . . .
S2 S 0.66411(9) -0.0080(3) 0.26085(5) 0.0362(5) Uani 1.0 2 d . . .
S3 S 0.32891(9) -0.0651(3) 0.74212(5) 0.0333(4) Uani 1.0 2 d . . .
S4 S 0.20563(9) -0.0572(3) 0.68005(6) 0.0358(5) Uani 1.0 2 d . . .
S5 S 0.46480(8) 0.1194(3) 0.17659(5) 0.0312(4) Uani 1.0 2 d . . .
S6 S 0.40344(9) 0.1128(3) 0.23857(5) 0.0318(4) Uani 1.0 2 d . . .
S7 S -0.41198(8) 0.0534(3) -0.24272(5) 0.0301(4) Uani 1.0 2 d . . .
S8 S -0.47313(8) 0.0641(3) -0.18047(5) 0.0325(4) Uani 1.0 2 d . . .
S9 S 0.29123(10) 0.2536(3) 0.32436(5) 0.0382(5) Uani 1.0 2 d . . .
S10 S 0.16900(10) 0.2360(4) 0.26229(5) 0.0393(5) Uani 1.0 2 d . . .
S11 S -0.16617(10) 0.1897(3) 0.74364(5) 0.0361(4) Uani 1.0 2 d . . .
S12 S -0.28915(10) 0.2077(3) 0.68222(6) 0.0368(4) Uani 1.0 2 d . . .
S13 S 0.97217(10) 0.3178(5) 0.17914(6) 0.0478(6) Uani 1.0 2 d . . .
S14 S 0.91123(10) 0.3109(4) 0.24122(6) 0.0419(5) Uani 1.0 2 d . . .
S15 S 0.09575(10) 0.3487(4) -0.24006(6) 0.0435(5) Uani 1.0 2 d . . .
S16 S 0.03490(10) 0.3547(4) -0.17813(6) 0.0388(4) Uani 1.0 2 d . . .
N1 N 0.7418(3) 0.0065(7) 0.37303(17) 0.0296(10) Uani 1.0 2 d . . .
N2 N 0.6032(3) 0.0044(8) 0.30296(17) 0.0311(11) Uani 1.0 2 d . . .
N3 N 0.3885(3) -0.0360(7) 0.70003(16) 0.0297(11) Uani 1.0 2 d . . .
N4 N 0.2502(3) -0.0293(7) 0.63090(17) 0.0323(12) Uani 1.0 2 d . . .
N5 N 0.3699(3) 0.1250(8) 0.12655(15) 0.0294(10) Uani 1.0 2 d . . .
N6 N 0.3011(3) 0.1218(8) 0.19614(15) 0.0300(10) Uani 1.0 2 d . . .
N7 N -0.3103(3) 0.0779(7) -0.20114(16) 0.0295(10) Uani 1.0 2 d . . .
N8 N -0.3794(3) 0.0883(7) -0.13108(17) 0.0297(10) Uani 1.0 2 d . . .
N9 N 0.2465(3) 0.2636(8) 0.37426(17) 0.0343(12) Uani 1.0 2 d . . .
N10 N 0.1082(3) 0.2452(8) 0.30438(17) 0.0357(12) Uani 1.0 2 d . . .
N11 N -0.1067(4) 0.2184(7) 0.70105(16) 0.0326(11) Uani 1.0 2 d . . .
N12 N -0.2454(3) 0.2340(8) 0.63239(17) 0.0330(11) Uani 1.0 2 d . . .
N13 N 0.8786(3) 0.3398(9) 0.12999(18) 0.0379(12) Uani 1.0 2 d . . .
N14 N 0.8088(3) 0.3355(8) 0.19880(16) 0.0336(11) Uani 1.0 2 d . . .
N15 N 0.1981(3) 0.3641(8) -0.19805(18) 0.0374(12) Uani 1.0 2 d . . .
N16 N 0.1296(3) 0.3644(8) -0.12836(17) 0.0341(11) Uani 1.0 2 d . . .
C1 C 0.6519(4) 0.0077(8) 0.35621(19) 0.0239(10) Uani 1.0 2 d . . .
C2 C 0.6042(3) 0.0146(7) 0.39807(18) 0.0208(10) Uani 1.0 2 d . . .
C3 C 0.6509(3) 0.0692(8) 0.45168(19) 0.0257(11) Uani 1.0 2 d . . .
C4 C 0.6079(4) 0.0758(7) 0.49158(19) 0.0253(10) Uani 1.0 2 d . . .
C5 C 0.5138(4) -0.0364(8) 0.3853(2) 0.0269(11) Uani 1.0 2 d . . .
C6 C 0.4709(4) -0.0281(7) 0.42547(19) 0.0254(11) Uani 1.0 2 d . . .
C7 C 0.5170(3) 0.0266(7) 0.47951(17) 0.0207(9) Uani 1.0 2 d . . .
C8 C 0.4720(3) 0.0270(7) 0.52255(18) 0.0213(9) Uani 1.0 2 d . . .
C9 C 0.5192(4) -0.0364(7) 0.57609(18) 0.0228(10) Uani 1.0 2 d . . .
C10 C 0.4777(4) -0.0470(7) 0.61625(19) 0.0237(10) Uani 1.0 2 d . . .
C11 C 0.3818(4) 0.0772(7) 0.51208(18) 0.0239(10) Uani 1.0 2 d . . .
C12 C 0.3396(3) 0.0660(8) 0.55223(18) 0.0238(10) Uani 1.0 2 d . . .
C13 C 0.3862(3) 0.0016(7) 0.60520(19) 0.0228(10) Uani 1.0 2 d . . .
C14 C 0.3403(4) -0.0231(8) 0.6469(2) 0.0284(12) Uani 1.0 2 d . . .
C15 C 0.2964(3) 0.1253(8) 0.14288(17) 0.0227(10) Uani 1.0 2 d . . .
C16 C 0.2070(3) 0.1333(8) 0.10062(17) 0.0224(10) Uani 1.0 2 d . . .
C17 C 0.2002(3) 0.1872(7) 0.04676(17) 0.0217(10) Uani 1.0 2 d . . .
C18 C 0.1173(4) 0.1910(8) 0.00651(17) 0.0254(11) Uani 1.0 2 d . . .
C19 C 0.1291(3) 0.0809(8) 0.11314(18) 0.0247(10) Uani 1.0 2 d . . .
C20 C 0.0465(3) 0.0843(7) 0.07273(18) 0.0239(10) Uani 1.0 2 d . . .
C21 C 0.0387(3) 0.1409(7) 0.01877(17) 0.0210(9) Uani 1.0 2 d . . .
C22 C -0.0497(3) 0.1389(7) -0.02441(17) 0.0212(9) Uani 1.0 2 d . . .
C23 C -0.0555(3) 0.0774(7) -0.07785(18) 0.0226(10) Uani 1.0 2 d . . .
C24 C -0.1388(3) 0.0671(7) -0.11764(17) 0.0220(10) Uani 1.0 2 d . . .
C25 C -0.1288(4) 0.1901(7) -0.01309(18) 0.0247(10) Uani 1.0 2 d . . .
C26 C -0.2110(4) 0.1804(8) -0.05327(18) 0.0267(11) Uani 1.0 2 d . . .
C27 C -0.2173(3) 0.1173(7) -0.10558(17) 0.0219(10) Uani 1.0 2 d . . .
C28 C -0.3053(3) 0.0948(7) -0.14813(18) 0.0240(10) Uani 1.0 2 d . . .
C29 C 0.1561(4) 0.2552(9) 0.3577(2) 0.0288(12) Uani 1.0 2 d . . .
C30 C 0.1094(4) 0.2620(7) 0.39968(18) 0.0233(10) Uani 1.0 2 d . . .
C31 C 0.1556(4) 0.3209(8) 0.45287(19) 0.0275(11) Uani 1.0 2 d . . .
C32 C 0.1133(4) 0.3251(8) 0.49274(18) 0.0246(10) Uani 1.0 2 d . . .
C33 C 0.0187(4) 0.2099(8) 0.38784(18) 0.0279(12) Uani 1.0 2 d . . .
C34 C -0.0236(4) 0.2156(7) 0.42756(19) 0.0239(10) Uani 1.0 2 d . . .
C35 C 0.0231(4) 0.2730(7) 0.48153(18) 0.0217(10) Uani 1.0 2 d . . .
C36 C -0.0226(4) 0.2734(7) 0.52451(18) 0.0215(10) Uani 1.0 2 d . . .
C37 C 0.0250(4) 0.2141(7) 0.57831(18) 0.0230(10) Uani 1.0 2 d . . .
C38 C -0.0177(4) 0.2025(7) 0.61829(18) 0.0253(11) Uani 1.0 2 d . . .
C39 C -0.1131(3) 0.3204(8) 0.51300(18) 0.0240(10) Uani 1.0 2 d . . .
C40 C -0.1548(4) 0.3122(8) 0.55354(19) 0.0247(10) Uani 1.0 2 d . . .
C41 C -0.1082(4) 0.2535(7) 0.60668(18) 0.0221(10) Uani 1.0 2 d . . .
C42 C -0.1548(4) 0.2352(8) 0.64852(19) 0.0284(12) Uani 1.0 2 d . . .
C43 C 0.8038(4) 0.3472(9) 0.1457(2) 0.0290(11) Uani 1.0 2 d . . .
C44 C 0.7158(4) 0.3714(7) 0.10385(18) 0.0247(11) Uani 1.0 2 d . . .
C45 C 0.7099(4) 0.4320(8) 0.05117(19) 0.0273(11) Uani 1.0 2 d . . .
C46 C 0.6273(4) 0.4443(8) 0.0107(2) 0.0270(11) Uani 1.0 2 d . . .
C47 C 0.6372(3) 0.3205(8) 0.11560(19) 0.0242(10) Uani 1.0 2 d . . .
C48 C 0.5547(3) 0.3315(7) 0.07494(18) 0.0227(10) Uani 1.0 2 d . . .
C49 C 0.5485(3) 0.3916(7) 0.02159(17) 0.0207(9) Uani 1.0 2 d . . .
C50 C 0.4597(3) 0.3919(7) -0.02128(18) 0.0230(10) Uani 1.0 2 d . . .
C51 C 0.4529(4) 0.3352(8) -0.07530(18) 0.0253(10) Uani 1.0 2 d . . .
C52 C 0.3701(4) 0.3288(8) -0.11565(19) 0.0267(10) Uani 1.0 2 d . . .
C53 C 0.3819(4) 0.4397(8) -0.00938(18) 0.0267(11) Uani 1.0 2 d . . .
C54 C 0.2993(4) 0.4348(7) -0.0495(2) 0.0251(10) Uani 1.0 2 d . . .
C55 C 0.2923(3) 0.3783(7) -0.10266(19) 0.0235(10) Uani 1.0 2 d . . .
C56 C 0.2034(4) 0.3689(8) -0.1447(2) 0.0262(11) Uani 1.0 2 d . . .
H3 H 0.7116 0.1014 0.4605 0.0308 Uiso 1.0 2 calc R . .
H4 H 0.6399 0.1135 0.5270 0.0304 Uiso 1.0 2 calc R . .
H5 H 0.4824 -0.0759 0.3500 0.0323 Uiso 1.0 2 calc R . .
H6 H 0.4102 -0.0594 0.4164 0.0304 Uiso 1.0 2 calc R . .
H9 H 0.5794 -0.0713 0.5841 0.0274 Uiso 1.0 2 calc R . .
H10 H 0.5104 -0.0870 0.6513 0.0285 Uiso 1.0 2 calc R . .
H11 H 0.3494 0.1192 0.4772 0.0287 Uiso 1.0 2 calc R . .
H12 H 0.2796 0.1015 0.5442 0.0285 Uiso 1.0 2 calc R . .
H17 H 0.2519 0.2207 0.0380 0.0261 Uiso 1.0 2 calc R . .
H18 H 0.1138 0.2272 -0.0291 0.0305 Uiso 1.0 2 calc R . .
H19 H 0.1327 0.0436 0.1487 0.0297 Uiso 1.0 2 calc R . .
H20 H -0.0050 0.0485 0.0814 0.0287 Uiso 1.0 2 calc R . .
H23 H -0.0035 0.0437 -0.0863 0.0271 Uiso 1.0 2 calc R . .
H24 H -0.1424 0.0262 -0.1528 0.0263 Uiso 1.0 2 calc R . .
H25 H -0.1260 0.2311 0.0220 0.0296 Uiso 1.0 2 calc R . .
H26 H -0.2629 0.2167 -0.0452 0.0320 Uiso 1.0 2 calc R . .
H31 H 0.2156 0.3577 0.4613 0.0330 Uiso 1.0 2 calc R . .
H32 H 0.1454 0.3634 0.5281 0.0295 Uiso 1.0 2 calc R . .
H33 H -0.0131 0.1709 0.3525 0.0335 Uiso 1.0 2 calc R . .
H34 H -0.0839 0.1812 0.4189 0.0287 Uiso 1.0 2 calc R . .
H37 H 0.0857 0.1826 0.5868 0.0276 Uiso 1.0 2 calc R . .
H38 H 0.0140 0.1604 0.6533 0.0303 Uiso 1.0 2 calc R . .
H39 H -0.1458 0.3577 0.4777 0.0288 Uiso 1.0 2 calc R . .
H40 H -0.2151 0.3465 0.5453 0.0296 Uiso 1.0 2 calc R . .
H45 H 0.7621 0.4648 0.0429 0.0328 Uiso 1.0 2 calc R . .
H46 H 0.6246 0.4883 -0.0240 0.0324 Uiso 1.0 2 calc R . .
H47 H 0.6401 0.2792 0.1506 0.0290 Uiso 1.0 2 calc R . .
H48 H 0.5025 0.2984 0.0832 0.0272 Uiso 1.0 2 calc R . .
H51 H 0.5048 0.3017 -0.0840 0.0303 Uiso 1.0 2 calc R . .
H52 H 0.3664 0.2917 -0.1512 0.0320 Uiso 1.0 2 calc R . .
H53 H 0.3852 0.4758 0.0262 0.0320 Uiso 1.0 2 calc R . .
H54 H 0.2476 0.4697 -0.0408 0.0301 Uiso 1.0 2 calc R . .

loop_
_atom_site_aniso_label
_atom_site_aniso_U_11
_atom_site_aniso_U_22
_atom_site_aniso_U_33
_atom_site_aniso_U_12
_atom_site_aniso_U_13
_atom_site_aniso_U_23
S1 0.0214(6) 0.0575(11) 0.0253(7) 0.0084(6) 0.0092(5) 0.0012(6)
S2 0.0249(7) 0.0667(13) 0.0176(6) 0.0014(7) 0.0072(5) -0.0066(6)
S3 0.0275(7) 0.0550(11) 0.0190(6) -0.0081(7) 0.0093(5) -0.0028(6)
S4 0.0229(7) 0.0594(13) 0.0282(7) 0.0018(7) 0.0125(6) 0.0060(7)
S5 0.0189(6) 0.0484(10) 0.0257(6) 0.0097(6) 0.0060(5) 0.0006(6)
S6 0.0237(6) 0.0508(10) 0.0190(6) 0.0070(6) 0.0039(5) 0.0067(6)
S7 0.0234(6) 0.0455(9) 0.0192(6) -0.0091(6) 0.0029(5) 0.0018(6)
S8 0.0176(6) 0.0514(10) 0.0274(6) -0.0022(6) 0.0052(5) -0.0101(6)
S9 0.0219(7) 0.0685(14) 0.0240(6) 0.0042(7) 0.0067(5) 0.0022(7)
S10 0.0265(7) 0.0711(13) 0.0205(6) 0.0001(7) 0.0072(5) -0.0043(7)
S11 0.0325(8) 0.0544(12) 0.0228(6) -0.0066(7) 0.0107(5) -0.0014(6)
S12 0.0257(7) 0.0564(11) 0.0312(7) 0.0048(7) 0.0129(6) 0.0082(7)
S13 0.0210(7) 0.0949(18) 0.0277(7) -0.0021(8) 0.0079(6) -0.0026(8)
S14 0.0245(7) 0.0787(15) 0.0222(6) 0.0004(8) 0.0068(5) -0.0091(7)
S15 0.0267(7) 0.0812(15) 0.0215(6) -0.0012(8) 0.0053(5) -0.0020(7)
S16 0.0239(7) 0.0640(12) 0.0292(7) -0.0037(7) 0.0090(5) 0.0003(7)
N1 0.019(2) 0.048(3) 0.020(2) 0.0060(19) 0.0039(16) 0.0030(18)
N2 0.019(2) 0.054(3) 0.021(2) -0.000(2) 0.0071(17) -0.0045(19)
N3 0.025(3) 0.049(3) 0.0171(19) -0.011(2) 0.0102(17) -0.0012(18)
N4 0.019(2) 0.056(4) 0.024(2) 0.0021(19) 0.0092(17) 0.009(2)
N5 0.0190(19) 0.054(3) 0.0130(17) 0.010(2) 0.0024(15) 0.0010(18)
N6 0.022(2) 0.051(3) 0.0162(18) 0.005(2) 0.0040(15) 0.0103(18)
N7 0.020(2) 0.045(3) 0.0219(19) -0.0108(19) 0.0034(16) -0.0055(19)
N8 0.0167(19) 0.041(3) 0.029(2) -0.0052(18) 0.0038(16) -0.0117(19)
N9 0.022(3) 0.060(4) 0.022(2) 0.002(2) 0.0071(17) 0.004(2)
N10 0.024(3) 0.061(4) 0.023(2) 0.001(3) 0.0102(18) -0.004(2)
N11 0.031(3) 0.046(3) 0.0189(19) -0.005(2) 0.0051(17) -0.0001(19)
N12 0.027(3) 0.051(3) 0.0209(19) 0.001(2) 0.0067(17) 0.005(2)
N13 0.022(3) 0.066(4) 0.027(3) -0.001(3) 0.0090(18) -0.002(3)
N14 0.023(2) 0.061(4) 0.0183(19) 0.007(3) 0.0088(16) 0.002(2)
N15 0.026(3) 0.060(4) 0.027(3) 0.002(3) 0.0089(18) -0.002(3)
N16 0.028(3) 0.051(4) 0.025(2) -0.001(2) 0.0100(18) 0.004(2)
C1 0.021(3) 0.029(3) 0.022(3) 0.003(2) 0.0065(18) 0.0014(19)
C2 0.019(3) 0.025(3) 0.018(2) 0.0008(19) 0.0063(17) 0.0029(17)
C3 0.017(3) 0.031(3) 0.027(3) -0.002(2) 0.0040(18) 0.006(2)
C4 0.026(3) 0.027(3) 0.021(3) -0.003(2) 0.0043(18) -0.0035(19)
C5 0.020(3) 0.036(3) 0.022(3) -0.001(2) 0.0036(19) 0.002(2)
C6 0.023(3) 0.030(3) 0.021(3) 0.000(2) 0.0029(19) 0.0019(19)
C7 0.022(3) 0.026(3) 0.0131(19) -0.0005(19) 0.0036(17) 0.0019(17)
C8 0.023(3) 0.022(3) 0.020(2) -0.0052(19) 0.0080(17) 0.0014(18)
C9 0.023(3) 0.026(3) 0.019(2) -0.0048(19) 0.0038(18) -0.0014(18)
C10 0.019(3) 0.031(3) 0.020(2) -0.0009(19) 0.0037(18) 0.0022(19)
C11 0.025(3) 0.026(3) 0.018(2) -0.001(2) 0.0044(18) 0.0028(18)
C12 0.018(2) 0.031(3) 0.022(3) 0.0012(19) 0.0051(17) 0.0021(19)
C13 0.020(3) 0.029(3) 0.020(3) -0.0039(19) 0.0066(18) 0.0040(18)
C14 0.024(3) 0.039(4) 0.024(3) -0.000(2) 0.010(2) 0.000(2)
C15 0.022(3) 0.032(3) 0.0151(19) 0.001(2) 0.0069(17) 0.0003(18)
C16 0.019(3) 0.032(3) 0.0162(19) 0.002(2) 0.0059(17) 0.0007(18)
C17 0.018(3) 0.029(3) 0.0171(19) 0.0016(19) 0.0042(16) -0.0002(18)
C18 0.023(3) 0.038(3) 0.0145(19) 0.001(2) 0.0045(17) -0.000(2)
C19 0.022(3) 0.034(3) 0.018(2) -0.003(2) 0.0056(18) 0.0007(19)
C20 0.021(3) 0.032(3) 0.021(2) -0.002(2) 0.0095(18) 0.0023(19)
C21 0.021(3) 0.021(3) 0.019(2) -0.0002(19) 0.0037(17) -0.0009(17)
C22 0.020(3) 0.022(3) 0.021(2) -0.0047(19) 0.0039(17) 0.0012(18)
C23 0.020(3) 0.027(3) 0.021(2) -0.0038(19) 0.0068(17) -0.0024(18)
C24 0.027(3) 0.024(3) 0.0158(19) 0.001(2) 0.0069(17) -0.0015(18)
C25 0.020(3) 0.030(3) 0.022(2) -0.004(2) 0.0039(18) -0.0051(19)
C26 0.023(3) 0.035(3) 0.023(2) -0.000(2) 0.0080(18) -0.002(2)
C27 0.019(2) 0.028(3) 0.017(2) -0.0042(19) 0.0029(17) -0.0002(18)
C28 0.022(3) 0.027(3) 0.022(3) -0.0036(19) 0.0054(18) -0.0010(18)
C29 0.016(3) 0.042(4) 0.027(3) -0.001(2) 0.0046(19) 0.003(3)
C30 0.022(3) 0.029(3) 0.019(2) 0.004(2) 0.0074(18) 0.0041(18)
C31 0.019(3) 0.040(3) 0.023(3) -0.002(3) 0.0057(18) -0.001(2)
C32 0.027(3) 0.029(3) 0.016(2) -0.002(2) 0.0050(18) 0.0020(19)
C33 0.028(3) 0.038(3) 0.015(2) -0.006(3) 0.0027(18) 0.004(2)
C34 0.019(3) 0.025(3) 0.026(3) 0.0023(19) 0.0048(18) 0.0019(19)
C35 0.021(3) 0.023(3) 0.021(2) 0.0009(19) 0.0069(17) 0.0048(17)
C36 0.024(3) 0.022(3) 0.018(2) 0.0002(19) 0.0061(18) 0.0021(17)
C37 0.019(3) 0.025(3) 0.022(2) 0.0024(19) 0.0041(18) 0.0008(19)
C38 0.027(3) 0.028(3) 0.0162(19) 0.001(2) -0.0005(18) 0.0011(19)
C39 0.023(3) 0.028(3) 0.021(2) -0.002(2) 0.0050(18) 0.0051(19)
C40 0.021(3) 0.026(3) 0.025(3) 0.0036(19) 0.0047(18) 0.0068(19)
C41 0.027(3) 0.020(3) 0.020(2) -0.0001(19) 0.0084(19) 0.0013(17)
C42 0.025(3) 0.039(3) 0.021(3) 0.001(3) 0.0066(19) 0.005(2)
C43 0.022(3) 0.043(4) 0.022(3) -0.004(3) 0.0057(18) -0.005(2)
C44 0.024(3) 0.031(3) 0.020(2) 0.003(2) 0.0066(18) -0.0053(18)
C45 0.028(3) 0.032(3) 0.025(3) -0.000(3) 0.012(2) 0.005(2)
C46 0.030(3) 0.030(3) 0.022(3) 0.002(2) 0.010(2) 0.008(2)
C47 0.022(3) 0.031(3) 0.021(2) -0.001(2) 0.0092(18) -0.003(2)
C48 0.022(3) 0.025(3) 0.021(2) -0.004(2) 0.0070(17) -0.0017(19)
C49 0.024(3) 0.020(3) 0.018(2) 0.0023(18) 0.0067(18) 0.0005(17)
C50 0.024(3) 0.022(3) 0.021(3) 0.0014(19) 0.0053(18) 0.0000(18)
C51 0.026(3) 0.031(3) 0.022(3) -0.001(2) 0.0112(18) 0.001(2)
C52 0.025(3) 0.035(3) 0.021(3) 0.007(3) 0.0094(19) -0.003(2)
C53 0.030(3) 0.036(3) 0.015(2) 0.002(3) 0.0088(19) -0.001(2)
C54 0.025(3) 0.027(3) 0.027(3) 0.000(2) 0.015(2) -0.001(2)
C55 0.023(3) 0.027(3) 0.022(3) 0.0005(19) 0.0087(18) 0.0019(18)
C56 0.025(3) 0.030(3) 0.025(3) 0.001(2) 0.0096(19) 0.0022(19)

loop_
_atom_type_symbol
_atom_type_description
_atom_type_scat_dispersion_real
_atom_type_scat_dispersion_imag
_atom_type_scat_source
C C 0.0033 0.0016
;
International Tables for Crystallography
(1992, Vol. C, Tables 4.2.6.8 and 6.1.1.4)
;
H H 0.0000 0.0000
;
International Tables for Crystallography
(1992, Vol. C, Table 6.1.1.4)
;
N N 0.0061 0.0033
;
International Tables for Crystallography
(1992, Vol. C, Tables 4.2.6.8 and 6.1.1.4)
;
S S 0.1246 0.1234
;
International Tables for Crystallography
(1992, Vol. C, Tables 4.2.6.8 and 6.1.1.4)
;

loop_
_geom_angle_atom_site_label_1
_geom_angle_atom_site_label_2
_geom_angle_atom_site_label_3
_geom_angle
_geom_angle_publ_flag
_geom_angle_site_symmetry_1
_geom_angle_site_symmetry_2
_geom_angle_site_symmetry_3
S2 S1 N1 94.50(16) yes . . .
S1 S2 N2 94.72(15) yes . . .
S4 S3 N3 94.12(15) yes . . .
S3 S4 N4 94.58(16) yes . . .
S6 S5 N5 94.62(18) yes . . .
S5 S6 N6 94.33(17) yes . . .
S8 S7 N7 94.46(18) yes . . .
S7 S8 N8 94.88(19) yes . . .
S10 S9 N9 95.10(16) yes . . .
S9 S10 N10 94.30(16) yes . . .
S12 S11 N11 93.90(16) yes . . .
S11 S12 N12 95.10(17) yes . . .
S14 S13 N13 94.7(2) yes . . .
S13 S14 N14 94.07(19) yes . . .
S16 S15 N15 94.5(2) yes . . .
S15 S16 N16 94.6(2) yes . . .
S1 N1 C1 114.1(4) yes . . .
S2 N2 C1 113.9(4) yes . . .
S3 N3 C14 114.9(4) yes . . .
S4 N4 C14 115.1(4) yes . . .
S5 N5 C15 114.5(3) yes . . .
S6 N6 C15 114.5(4) yes . . .
S7 N7 C28 114.6(4) yes . . .
S8 N8 C28 114.0(4) yes . . .
S9 N9 C29 114.1(4) yes . . .
S10 N10 C29 114.5(4) yes . . .
S11 N11 C42 115.0(5) yes . . .
S12 N12 C42 114.3(4) yes . . .
S13 N13 C43 115.5(4) yes . . .
S14 N14 C43 114.9(4) yes . . .
S15 N15 C56 114.6(4) yes . . .
S16 N16 C56 114.7(4) yes . . .
N1 C1 N2 122.8(5) yes . . .
N1 C1 C2 118.5(4) yes . . .
N2 C1 C2 118.8(5) yes . . .
C1 C2 C3 119.5(5) yes . . .
C1 C2 C5 121.1(4) yes . . .
C3 C2 C5 119.4(5) yes . . .
C2 C3 C4 120.5(5) yes . . .
C3 C4 C7 120.9(4) yes . . .
C2 C5 C6 119.7(5) yes . . .
C5 C6 C7 121.5(5) yes . . .
C4 C7 C6 117.9(5) yes . . .
C4 C7 C8 120.9(4) yes . . .
C6 C7 C8 121.1(5) yes . . .
C7 C8 C9 119.7(5) yes . . .
C7 C8 C11 122.5(4) yes . . .
C9 C8 C11 117.7(5) yes . . .
C8 C9 C10 121.1(5) yes . . .
C9 C10 C13 120.9(5) yes . . .
C8 C11 C12 121.5(4) yes . . .
C11 C12 C13 120.9(5) yes . . .
C10 C13 C12 118.0(5) yes . . .
C10 C13 C14 120.8(5) yes . . .
C12 C13 C14 121.2(5) yes . . .
N3 C14 N4 121.3(6) yes . . .
N3 C14 C13 119.9(5) yes . . .
N4 C14 C13 118.8(5) yes . . .
N5 C15 N6 122.0(4) yes . . .
N5 C15 C16 118.6(4) yes . . .
N6 C15 C16 119.3(5) yes . . .
C15 C16 C17 120.0(5) yes . . .
C15 C16 C19 120.8(4) yes . . .
C17 C16 C19 119.2(4) yes . . .
C16 C17 C18 120.6(5) yes . . .
C17 C18 C21 120.7(5) yes . . .
C16 C19 C20 120.0(5) yes . . .
C19 C20 C21 121.4(5) yes . . .
C18 C21 C20 118.2(4) yes . . .
C18 C21 C22 121.0(4) yes . . .
C20 C21 C22 120.8(5) yes . . .
C21 C22 C23 119.7(5) yes . . .
C21 C22 C25 121.5(4) yes . . .
C23 C22 C25 118.7(4) yes . . .
C22 C23 C24 119.8(5) yes . . .
C23 C24 C27 120.8(5) yes . . .
C22 C25 C26 120.7(5) yes . . .
C25 C26 C27 120.8(5) yes . . .
C24 C27 C26 119.1(4) yes . . .
C24 C27 C28 119.3(4) yes . . .
C26 C27 C28 121.5(5) yes . . .
N7 C28 N8 122.0(4) yes . . .
N7 C28 C27 120.6(5) yes . . .
N8 C28 C27 117.3(5) yes . . .
N9 C29 N10 122.0(6) yes . . .
N9 C29 C30 118.2(4) yes . . .
N10 C29 C30 119.8(5) yes . . .
C29 C30 C31 119.8(5) yes . . .
C29 C30 C33 121.6(4) yes . . .
C31 C30 C33 118.6(5) yes . . .
C30 C31 C32 120.4(5) yes . . .
C31 C32 C35 121.5(4) yes . . .
C30 C33 C34 120.8(4) yes . . .
C33 C34 C35 120.8(5) yes . . .
C32 C35 C34 117.8(5) yes . . .
C32 C35 C36 121.9(4) yes . . .
C34 C35 C36 120.3(5) yes . . .
C35 C36 C37 119.5(5) yes . . .
C35 C36 C39 121.9(4) yes . . .
C37 C36 C39 118.5(5) yes . . .
C36 C37 C38 120.6(5) yes . . .
C37 C38 C41 120.6(4) yes . . .
C36 C39 C40 120.6(4) yes . . .
C39 C40 C41 121.2(5) yes . . .
C38 C41 C40 118.5(5) yes . . .
C38 C41 C42 120.7(4) yes . . .
C40 C41 C42 120.6(5) yes . . .
N11 C42 N12 121.7(6) yes . . .
N11 C42 C41 119.5(5) yes . . .
N12 C42 C41 118.8(4) yes . . .
N13 C43 N14 120.7(4) yes . . .
N13 C43 C44 119.3(5) yes . . .
N14 C43 C44 120.0(5) yes . . .
C43 C44 C45 120.9(5) yes . . .
C43 C44 C47 119.9(5) yes . . .
C45 C44 C47 119.0(4) yes . . .
C44 C45 C46 121.0(6) yes . . .
C45 C46 C49 120.6(5) yes . . .
C44 C47 C48 119.9(5) yes . . .
C47 C48 C49 121.3(5) yes . . .
C46 C49 C48 118.2(4) yes . . .
C46 C49 C50 122.3(5) yes . . .
C48 C49 C50 119.5(5) yes . . .
C49 C50 C51 119.9(5) yes . . .
C49 C50 C53 121.5(5) yes . . .
C51 C50 C53 118.5(4) yes . . .
C50 C51 C52 120.9(5) yes . . .
C51 C52 C55 119.6(5) yes . . .
C50 C53 C54 120.9(5) yes . . .
C53 C54 C55 120.8(5) yes . . .
C52 C55 C54 119.4(4) yes . . .
C52 C55 C56 120.5(5) yes . . .
C54 C55 C56 120.2(5) yes . . .
N15 C56 N16 121.5(4) yes . . .
N15 C56 C55 119.7(5) yes . . .
N16 C56 C55 118.8(5) yes . . .
C2 C3 H3 119.709 no . . .
C4 C3 H3 119.742 no . . .
C3 C4 H4 119.522 no . . .
C7 C4 H4 119.542 no . . .
C2 C5 H5 120.128 no . . .
C6 C5 H5 120.128 no . . .
C5 C6 H6 119.263 no . . .
C7 C6 H6 119.250 no . . .
C8 C9 H9 119.478 no . . .
C10 C9 H9 119.461 no . . .
C9 C10 H10 119.532 no . . .
C13 C10 H10 119.542 no . . .
C8 C11 H11 119.270 no . . .
C12 C11 H11 119.277 no . . .
C11 C12 H12 119.570 no . . .
C13 C12 H12 119.574 no . . .
C16 C17 H17 119.716 no . . .
C18 C17 H17 119.709 no . . .
C17 C18 H18 119.636 no . . .
C21 C18 H18 119.648 no . . .
C16 C19 H19 120.015 no . . .
C20 C19 H19 120.008 no . . .
C19 C20 H20 119.317 no . . .
C21 C20 H20 119.289 no . . .
C22 C23 H23 120.129 no . . .
C24 C23 H23 120.120 no . . .
C23 C24 H24 119.587 no . . .
C27 C24 H24 119.599 no . . .
C22 C25 H25 119.644 no . . .
C26 C25 H25 119.649 no . . .
C25 C26 H26 119.591 no . . .
C27 C26 H26 119.591 no . . .
C30 C31 H31 119.773 no . . .
C32 C31 H31 119.790 no . . .
C31 C32 H32 119.253 no . . .
C35 C32 H32 119.247 no . . .
C30 C33 H33 119.578 no . . .
C34 C33 H33 119.600 no . . .
C33 C34 H34 119.610 no . . .
C35 C34 H34 119.610 no . . .
C36 C37 H37 119.731 no . . .
C38 C37 H37 119.701 no . . .
C37 C38 H38 119.701 no . . .
C41 C38 H38 119.701 no . . .
C36 C39 H39 119.713 no . . .
C40 C39 H39 119.719 no . . .
C39 C40 H40 119.384 no . . .
C41 C40 H40 119.396 no . . .
C44 C45 H45 119.491 no . . .
C46 C45 H45 119.482 no . . .
C45 C46 H46 119.685 no . . .
C49 C46 H46 119.690 no . . .
C44 C47 H47 120.063 no . . .
C48 C47 H47 120.070 no . . .
C47 C48 H48 119.375 no . . .
C49 C48 H48 119.356 no . . .
C50 C51 H51 119.578 no . . .
C52 C51 H51 119.559 no . . .
C51 C52 H52 120.196 no . . .
C55 C52 H52 120.192 no . . .
C50 C53 H53 119.556 no . . .
C54 C53 H53 119.556 no . . .
C53 C54 H54 119.611 no . . .
C55 C54 H54 119.627 no . . .

loop_
_geom_bond_atom_site_label_1
_geom_bond_atom_site_label_2
_geom_bond_distance
_geom_bond_publ_flag
_geom_bond_site_symmetry_1
_geom_bond_site_symmetry_2
S1 S2 2.0841(17) yes . .
S1 N1 1.640(6) yes . .
S2 N2 1.637(6) yes . .
S3 S4 2.0853(17) yes . .
S3 N3 1.631(6) yes . .
S4 N4 1.620(6) yes . .
S5 S6 2.082(2) yes . .
S5 N5 1.633(4) yes . .
S6 N6 1.633(4) yes . .
S7 S8 2.087(2) yes . .
S7 N7 1.626(4) yes . .
S8 N8 1.622(4) yes . .
S9 S10 2.0772(18) yes . .
S9 N9 1.628(6) yes . .
S10 N10 1.634(6) yes . .
S11 S12 2.0774(19) yes . .
S11 N11 1.640(6) yes . .
S12 N12 1.626(6) yes . .
S13 S14 2.080(3) yes . .
S13 N13 1.615(4) yes . .
S14 N14 1.642(4) yes . .
S15 S16 2.075(3) yes . .
S15 N15 1.632(5) yes . .
S16 N16 1.629(4) yes . .
N1 C1 1.334(7) yes . .
N2 C1 1.340(6) yes . .
N3 C14 1.339(6) yes . .
N4 C14 1.336(7) yes . .
N5 C15 1.332(7) yes . .
N6 C15 1.339(6) yes . .
N7 C28 1.337(7) yes . .
N8 C28 1.350(7) yes . .
N9 C29 1.341(7) yes . .
N10 C29 1.340(6) yes . .
N11 C42 1.328(6) yes . .
N12 C42 1.344(7) yes . .
N13 C43 1.343(8) yes . .
N14 C43 1.337(7) yes . .
N15 C56 1.341(7) yes . .
N16 C56 1.336(8) yes . .
C1 C2 1.475(8) yes . .
C2 C3 1.396(6) yes . .
C2 C5 1.394(7) yes . .
C3 C4 1.379(8) yes . .
C4 C7 1.399(7) yes . .
C5 C6 1.383(9) yes . .
C6 C7 1.403(6) yes . .
C7 C8 1.471(8) yes . .
C8 C9 1.416(6) yes . .
C8 C11 1.394(7) yes . .
C9 C10 1.370(8) yes . .
C10 C13 1.409(7) yes . .
C11 C12 1.376(8) yes . .
C12 C13 1.404(6) yes . .
C13 C14 1.461(9) yes . .
C15 C16 1.480(6) yes . .
C16 C17 1.401(7) yes . .
C16 C19 1.396(8) yes . .
C17 C18 1.385(6) yes . .
C18 C21 1.399(8) yes . .
C19 C20 1.382(6) yes . .
C20 C21 1.405(7) yes . .
C21 C22 1.478(6) yes . .
C22 C23 1.410(7) yes . .
C22 C25 1.397(8) yes . .
C23 C24 1.385(6) yes . .
C24 C27 1.394(8) yes . .
C25 C26 1.377(6) yes . .
C26 C27 1.385(7) yes . .
C27 C28 1.477(6) yes . .
C29 C30 1.468(8) yes . .
C30 C31 1.395(7) yes . .
C30 C33 1.401(8) yes . .
C31 C32 1.370(8) yes . .
C32 C35 1.395(7) yes . .
C33 C34 1.367(8) yes . .
C34 C35 1.410(6) yes . .
C35 C36 1.478(8) yes . .
C36 C37 1.413(6) yes . .
C36 C39 1.390(7) yes . .
C37 C38 1.379(8) yes . .
C38 C41 1.397(8) yes . .
C39 C40 1.380(8) yes . .
C40 C41 1.395(6) yes . .
C41 C42 1.467(8) yes . .
C43 C44 1.469(6) yes . .
C44 C45 1.389(7) yes . .
C44 C47 1.394(8) yes . .
C45 C46 1.385(7) yes . .
C46 C49 1.390(8) yes . .
C47 C48 1.387(6) yes . .
C48 C49 1.403(7) yes . .
C49 C50 1.479(6) yes . .
C50 C51 1.410(7) yes . .
C50 C53 1.378(8) yes . .
C51 C52 1.385(6) yes . .
C52 C55 1.395(8) yes . .
C53 C54 1.381(7) yes . .
C54 C55 1.388(8) yes . .
C55 C56 1.472(6) yes . .
C3 H3 0.930 no . .
C4 H4 0.930 no . .
C5 H5 0.930 no . .
C6 H6 0.930 no . .
C9 H9 0.930 no . .
C10 H10 0.930 no . .
C11 H11 0.930 no . .
C12 H12 0.930 no . .
C17 H17 0.930 no . .
C18 H18 0.930 no . .
C19 H19 0.930 no . .
C20 H20 0.930 no . .
C23 H23 0.930 no . .
C24 H24 0.930 no . .
C25 H25 0.930 no . .
C26 H26 0.930 no . .
C31 H31 0.930 no . .
C32 H32 0.930 no . .
C33 H33 0.930 no . .
C34 H34 0.930 no . .
C37 H37 0.930 no . .
C38 H38 0.930 no . .
C39 H39 0.930 no . .
C40 H40 0.930 no . .
C45 H45 0.930 no . .
C46 H46 0.930 no . .
C47 H47 0.930 no . .
C48 H48 0.930 no . .
C51 H51 0.930 no . .
C52 H52 0.930 no . .
C53 H53 0.930 no . .
C54 H54 0.930 no . .

loop_
_geom_contact_atom_site_label_1
_geom_contact_atom_site_label_2
_geom_contact_distance
_geom_contact_publ_flag
_geom_contact_site_symmetry_1
_geom_contact_site_symmetry_2
N1 C3 2.821(8) no . .
N2 C5 2.867(8) no . .
N3 C10 2.883(8) no . .
N4 C12 2.851(8) no . .
N5 C17 2.838(6) no . .
N6 C19 2.880(6) no . .
N7 C24 2.866(6) no . .
N8 C26 2.844(6) no . .
N9 C31 2.813(8) no . .
N10 C33 2.889(8) no . .
N11 C38 2.858(8) no . .
N12 C40 2.842(8) no . .
N13 C45 2.859(6) no . .
N14 C47 2.866(6) no . .
N15 C52 2.869(6) no . .
N16 C54 2.837(6) no . .
C2 C7 2.808(8) no . .
C3 C6 2.765(8) no . .
C4 C5 2.781(7) no . .
C4 C9 3.003(8) no . .
C6 C11 3.040(8) no . .
C8 C13 2.824(8) no . .
C9 C12 2.772(7) no . .
C10 C11 2.771(6) no . .
C16 C21 2.812(6) no . .
C17 C20 2.769(8) no . .
C18 C19 2.786(7) no . .
C18 C23 3.002(6) no . .
C20 C25 3.031(6) no . .
C22 C27 2.799(6) no . .
C23 C26 2.778(8) no . .
C24 C25 2.769(7) no . .
C30 C35 2.806(8) no . .
C31 C34 2.770(8) no . .
C32 C33 2.761(6) no . .
C32 C37 3.018(8) no . .
C34 C39 3.017(8) no . .
C36 C41 2.810(8) no . .
C37 C40 2.766(7) no . .
C38 C39 2.778(6) no . .
C44 C49 2.809(6) no . .
C45 C48 2.758(8) no . .
C46 C47 2.779(8) no . .
C46 C51 3.030(7) no . .
C48 C53 2.991(6) no . .
C50 C55 2.798(6) no . .
C51 C54 2.760(8) no . .
C52 C53 2.778(7) no . .
S1 S4 3.213(3) no . 2_656
S1 S15 3.351(3) no . 2_645
S1 N15 3.396(6) no . 2_645
S2 S3 3.177(3) no . 2_656
S2 S5 3.3212(18) no . .
S2 N15 3.177(6) no . 2_645
S3 S2 3.177(3) no . 2_646
S3 S8 3.2491(18) no . 1_656
S3 N2 3.563(6) no . 2_646
S3 N14 3.056(6) no . 2_646
S4 S1 3.213(3) no . 2_646
S4 S14 3.234(3) no . 2_646
S4 N1 3.599(6) no . 2_646
S4 N14 3.259(5) no . 2_646
S5 S2 3.3212(18) no . .
S5 S8 3.189(3) no . 2_555
S5 N2 3.392(4) no . .
S6 S7 3.160(3) no . 2_555
S6 S9 3.344(3) no . .
S6 N2 3.141(5) no . .
S7 S6 3.160(3) no . 2_545
S7 S12 3.282(3) no . 1_554
S7 N3 3.072(5) no . 1_454
S7 N6 3.565(5) no . 2_545
S7 C10 3.559(5) no . 1_454
S8 S3 3.2491(18) no . 1_454
S8 S5 3.189(3) no . 2_545
S8 N3 3.235(4) no . 1_454
S9 S6 3.344(3) no . .
S9 S12 3.258(4) no . 2_556
S9 N6 3.454(5) no . .
S9 C9 3.588(5) no . 2_656
S10 S11 3.254(4) no . 2_556
S10 S13 3.207(2) no . 1_455
S10 N6 3.139(5) no . .
S11 S10 3.254(4) no . 2_546
S11 S16 3.374(3) no . 1_556
S11 N7 3.094(5) no . 1_556
S11 C24 3.546(5) no . 1_556
S12 S7 3.282(3) no . 1_556
S12 S9 3.258(4) no . 2_546
S12 N7 3.229(5) no . 1_556
S13 S10 3.207(2) no . 1_655
S13 S16 3.320(4) no . 2_645
S13 N10 3.296(5) no . 1_655
S14 S4 3.234(3) no . 2_656
S14 S15 3.314(4) no . 2_645
S14 N10 3.036(5) no . 1_655
S15 S1 3.351(3) no . 2_655
S15 S14 3.314(4) no . 2_655
S15 N11 3.191(5) no . 1_554
S16 S11 3.374(3) no . 1_554
S16 S13 3.320(4) no . 2_655
S16 N11 3.346(4) no . 1_554
N1 S4 3.599(6) no . 2_656
N1 N4 3.332(8) no . 2_656
N1 C14 3.586(8) no . 2_656
N2 S3 3.563(6) no . 2_656
N2 S5 3.392(4) no . .
N2 S6 3.141(5) no . .
N2 N3 3.298(8) no . 2_656
N3 S7 3.072(5) no . 1_656
N3 S8 3.235(4) no . 1_656
N3 N2 3.298(8) no . 2_646
N3 C1 3.549(7) no . 2_646
N4 N1 3.332(8) no . 2_646
N5 N8 3.324(7) no . 2_555
N6 S7 3.565(5) no . 2_555
N6 S9 3.454(5) no . .
N6 S10 3.139(5) no . .
N6 N7 3.272(7) no . 2_555
N7 S11 3.094(5) no . 1_554
N7 S12 3.229(5) no . 1_554
N7 N6 3.272(7) no . 2_545
N7 C15 3.547(7) no . 2_545
N8 N5 3.324(7) no . 2_545
N9 N12 3.374(8) no . 2_556
N10 S13 3.296(5) no . 1_455
N10 S14 3.036(5) no . 1_455
N10 N11 3.393(8) no . 2_556
N11 S15 3.191(5) no . 1_556
N11 S16 3.346(4) no . 1_556
N11 N10 3.393(8) no . 2_546
N12 N9 3.374(8) no . 2_546
N13 N16 3.409(8) no . 2_645
N14 S3 3.056(6) no . 2_656
N14 S4 3.259(5) no . 2_656
N14 N15 3.379(9) no . 2_645
N15 S1 3.396(6) no . 2_655
N15 S2 3.177(6) no . 2_655
N15 N14 3.379(9) no . 2_655
N16 N13 3.409(8) no . 2_655
C1 N3 3.549(7) no . 2_656
C1 C14 3.366(8) no . 2_656
C2 C10 3.368(7) no . 2_656
C2 C12 3.469(7) no . 2_646
C2 C13 3.495(7) no . 2_656
C3 C10 3.531(7) no . 2_656
C3 C12 3.565(8) no . 2_656
C3 C13 3.396(8) no . 2_656
C4 C8 3.443(7) no . 2_656
C4 C9 3.542(7) no . 2_656
C4 C11 3.579(8) no . 2_646
C4 C11 3.599(8) no . 2_656
C5 C10 3.510(8) no . 2_656
C6 C8 3.464(7) no . 2_646
C6 C9 3.528(7) no . 2_656
C7 C8 3.585(7) no . 2_646
C7 C8 3.591(7) no . 2_656
C7 C9 3.414(7) no . 2_656
C7 C11 3.562(7) no . 2_646
C8 C4 3.443(7) no . 2_646
C8 C6 3.464(7) no . 2_656
C8 C7 3.591(7) no . 2_646
C8 C7 3.585(7) no . 2_656
C9 S9 3.588(5) no . 2_646
C9 C4 3.542(7) no . 2_646
C9 C6 3.528(7) no . 2_646
C9 C7 3.414(7) no . 2_646
C10 S7 3.559(5) no . 1_656
C10 C2 3.368(7) no . 2_646
C10 C3 3.531(7) no . 2_646
C10 C5 3.510(8) no . 2_646
C11 C4 3.599(8) no . 2_646
C11 C4 3.579(8) no . 2_656
C11 C7 3.562(7) no . 2_656
C12 C2 3.469(7) no . 2_656
C12 C3 3.565(8) no . 2_646
C13 C2 3.495(7) no . 2_646
C13 C3 3.396(8) no . 2_646
C14 N1 3.586(8) no . 2_646
C14 C1 3.366(8) no . 2_646
C15 N7 3.547(7) no . 2_555
C15 C28 3.368(8) no . 2_555
C16 C24 3.355(7) no . 2_555
C16 C26 3.470(8) no . 2_545
C16 C27 3.472(8) no . 2_555
C17 C24 3.556(7) no . 2_555
C17 C26 3.539(8) no . 2_555
C17 C27 3.403(7) no . 2_555
C18 C22 3.451(8) no . 2_555
C18 C25 3.595(8) no . 2_545
C18 C25 3.582(8) no . 2_555
C19 C24 3.487(7) no . 2_555
C20 C22 3.427(7) no . 2_545
C20 C23 3.536(7) no . 2_555
C21 C22 3.574(7) no . 2_555
C21 C23 3.447(7) no . 2_555
C21 C25 3.542(7) no . 2_545
C22 C18 3.451(8) no . 2_545
C22 C20 3.427(7) no . 2_555
C22 C21 3.574(7) no . 2_545
C23 C20 3.536(7) no . 2_545
C23 C21 3.447(7) no . 2_545
C24 S11 3.546(5) no . 1_554
C24 C16 3.355(7) no . 2_545
C24 C17 3.556(7) no . 2_545
C24 C19 3.487(7) no . 2_545
C25 C18 3.582(8) no . 2_545
C25 C18 3.595(8) no . 2_555
C25 C21 3.542(7) no . 2_555
C26 C16 3.470(8) no . 2_555
C26 C17 3.539(8) no . 2_545
C27 C16 3.472(8) no . 2_545
C27 C17 3.403(7) no . 2_545
C28 C15 3.368(8) no . 2_545
C29 C42 3.443(9) no . 2_556
C30 C38 3.437(8) no . 2_556
C30 C40 3.435(8) no . 2_546
C30 C41 3.525(7) no . 2_556
C31 C40 3.524(8) no . 2_556
C31 C41 3.432(8) no . 2_556
C32 C36 3.483(7) no . 2_556
C32 C39 3.552(8) no . 2_556
C33 C38 3.533(8) no . 2_556
C33 C40 3.594(7) no . 2_546
C33 C41 3.541(8) no . 2_546
C34 C36 3.394(7) no . 2_546
C34 C37 3.596(7) no . 2_546
C34 C37 3.575(7) no . 2_556
C34 C39 3.590(7) no . 2_546
C35 C36 3.583(7) no . 2_546
C35 C36 3.589(7) no . 2_556
C35 C37 3.491(7) no . 2_556
C35 C39 3.518(7) no . 2_546
C36 C32 3.483(7) no . 2_546
C36 C34 3.394(7) no . 2_556
C36 C35 3.589(7) no . 2_546
C36 C35 3.583(7) no . 2_556
C37 C34 3.575(7) no . 2_546
C37 C34 3.596(7) no . 2_556
C37 C35 3.491(7) no . 2_546
C38 C30 3.437(8) no . 2_546
C38 C33 3.533(8) no . 2_546
C39 C32 3.552(8) no . 2_546
C39 C34 3.590(7) no . 2_556
C39 C35 3.518(7) no . 2_556
C40 C30 3.435(8) no . 2_556
C40 C31 3.524(8) no . 2_546
C40 C33 3.594(7) no . 2_556
C41 C30 3.525(7) no . 2_546
C41 C31 3.432(8) no . 2_546
C41 C33 3.541(8) no . 2_556
C42 C29 3.443(9) no . 2_546
C43 C56 3.429(8) no . 2_645
C44 C52 3.586(8) no . 2_655
C44 C54 3.401(8) no . 2_645
C44 C55 3.536(8) no . 2_645
C45 C54 3.565(8) no . 2_645
C45 C55 3.461(8) no . 2_655
C46 C50 3.523(8) no . 2_655
C46 C53 3.552(8) no . 2_655
C47 C52 3.525(8) no . 2_645
C47 C54 3.532(8) no . 2_645
C47 C55 3.402(8) no . 2_645
C48 C50 3.415(7) no . 2_645
C48 C51 3.558(8) no . 2_645
C48 C53 3.557(8) no . 2_645
C49 C50 3.583(7) no . 2_645
C49 C50 3.587(7) no . 2_655
C49 C51 3.464(7) no . 2_655
C49 C53 3.458(8) no . 2_645
C50 C46 3.523(8) no . 2_645
C50 C48 3.415(7) no . 2_655
C50 C49 3.587(7) no . 2_645
C50 C49 3.583(7) no . 2_655
C51 C48 3.558(8) no . 2_655
C51 C49 3.464(7) no . 2_645
C52 C44 3.586(8) no . 2_645
C52 C47 3.525(8) no . 2_655
C53 C46 3.552(8) no . 2_645
C53 C48 3.557(8) no . 2_655
C53 C49 3.458(8) no . 2_655
C54 C44 3.401(8) no . 2_655
C54 C45 3.565(8) no . 2_655
C54 C47 3.532(8) no . 2_655
C55 C44 3.536(8) no . 2_655
C55 C45 3.461(8) no . 2_645
C55 C47 3.402(8) no . 2_655
C56 C43 3.429(8) no . 2_655
N1 H3 2.5121 no . .
N2 H5 2.5844 no . .
N3 H10 2.5906 no . .
N4 H12 2.5690 no . .
N5 H17 2.5368 no . .
N6 H19 2.5923 no . .
N7 H24 2.5542 no . .
N8 H26 2.5545 no . .
N9 H31 2.5040 no . .
N10 H33 2.6009 no . .
N11 H38 2.5647 no . .
N12 H40 2.5405 no . .
N13 H45 2.5655 no . .
N14 H47 2.5710 no . .
N15 H52 2.5795 no . .
N16 H54 2.5383 no . .
C1 H3 2.6271 no . .
C1 H5 2.6629 no . .
C2 H4 3.2453 no . .
C2 H6 3.2379 no . .
C3 H5 3.2506 no . .
C4 H6 3.2416 no . .
C4 H9 2.7435 no . .
C5 H3 3.2479 no . .
C6 H4 3.2439 no . .
C6 H11 2.8195 no . .
C7 H3 3.2530 no . .
C7 H5 3.2671 no . .
C7 H9 2.6439 no . .
C7 H11 2.6750 no . .
C8 H4 2.6538 no . .
C8 H6 2.6572 no . .
C8 H10 3.2607 no . .
C8 H12 3.2495 no . .
C9 H4 2.7708 no . .
C9 H11 3.2476 no . .
C10 H12 3.2529 no . .
C11 H6 2.7865 no . .
C11 H9 3.2457 no . .
C12 H10 3.2521 no . .
C13 H9 3.2526 no . .
C13 H11 3.2518 no . .
C14 H10 2.6548 no . .
C14 H12 2.6569 no . .
C15 H17 2.6444 no . .
C15 H19 2.6607 no . .
C16 H18 3.2551 no . .
C16 H20 3.2415 no . .
C17 H19 3.2537 no . .
C18 H20 3.2450 no . .
C18 H23 2.7495 no . .
C19 H17 3.2511 no . .
C20 H18 3.2480 no . .
C20 H25 2.8067 no . .
C21 H17 3.2551 no . .
C21 H19 3.2668 no . .
C21 H23 2.6541 no . .
C21 H25 2.6678 no . .
C22 H18 2.6598 no . .
C22 H20 2.6573 no . .
C22 H24 3.2568 no . .
C22 H26 3.2458 no . .
C23 H18 2.7665 no . .
C23 H25 3.2567 no . .
C24 H26 3.2357 no . .
C25 H20 2.7824 no . .
C25 H23 3.2576 no . .
C26 H24 3.2345 no . .
C27 H23 3.2545 no . .
C27 H25 3.2362 no . .
C28 H24 2.6207 no . .
C28 H26 2.6552 no . .
C29 H31 2.6283 no . .
C29 H33 2.6657 no . .
C30 H32 3.2352 no . .
C30 H34 3.2435 no . .
C31 H33 3.2447 no . .
C32 H34 3.2440 no . .
C32 H37 2.7607 no . .
C33 H31 3.2467 no . .
C34 H32 3.2441 no . .
C34 H39 2.7861 no . .
C35 H31 3.2475 no . .
C35 H33 3.2511 no . .
C35 H37 2.6464 no . .
C35 H39 2.6700 no . .
C36 H32 2.6670 no . .
C36 H34 2.6559 no . .
C36 H38 3.2630 no . .
C36 H40 3.2394 no . .
C37 H32 2.7849 no . .
C37 H39 3.2520 no . .
C38 H40 3.2398 no . .
C39 H34 2.7626 no . .
C39 H37 3.2488 no . .
C40 H38 3.2411 no . .
C41 H37 3.2482 no . .
C41 H39 3.2516 no . .
C42 H38 2.6467 no . .
C42 H40 2.6380 no . .
C43 H45 2.6417 no . .
C43 H47 2.6345 no . .
C44 H46 3.2487 no . .
C44 H48 3.2425 no . .
C45 H47 3.2401 no . .
C46 H48 3.2358 no . .
C46 H51 2.7794 no . .
C47 H45 3.2373 no . .
C48 H46 3.2397 no . .
C48 H53 2.7541 no . .
C49 H45 3.2448 no . .
C49 H47 3.2679 no . .
C49 H51 2.6501 no . .
C49 H53 2.6488 no . .
C50 H46 2.6787 no . .
C50 H48 2.6313 no . .
C50 H52 3.2705 no . .
C50 H54 3.2335 no . .
C51 H46 2.8164 no . .
C51 H53 3.2394 no . .
C52 H54 3.2412 no . .
C53 H48 2.7267 no . .
C53 H51 3.2349 no . .
C54 H52 3.2435 no . .
C55 H51 3.2411 no . .
C55 H53 3.2410 no . .
C56 H52 2.6495 no . .
C56 H54 2.6284 no . .
H3 H4 2.2982 no . .
H4 H9 2.3661 no . .
H5 H6 2.3043 no . .
H6 H11 2.4139 no . .
H9 H10 2.2854 no . .
H11 H12 2.2902 no . .
H17 H18 2.3053 no . .
H18 H23 2.3623 no . .
H19 H20 2.3029 no . .
H20 H25 2.4139 no . .
H23 H24 2.3111 no . .
H25 H26 2.2961 no . .
H31 H32 2.2870 no . .
H32 H37 2.3744 no . .
H33 H34 2.2857 no . .
H34 H39 2.3775 no . .
H37 H38 2.3010 no . .
H39 H40 2.2972 no . .
H45 H46 2.3035 no . .
H46 H51 2.4240 no . .
H47 H48 2.3089 no . .
H48 H53 2.3353 no . .
H51 H52 2.3120 no . .
H53 H54 2.2991 no . .
S1 H33 3.2235 no . 1_655
S1 H34 2.9689 no . 1_655
S1 H37 3.3839 no . 2_646
S2 H47 3.4130 no . .
S2 H52 3.0517 no . 2_645
S3 H47 2.8578 no . 2_646
S4 H33 3.4570 no . 2_546
S4 H34 3.2513 no . 2_546
S4 H37 3.0661 no . .
S4 H38 3.2491 no . .
S5 H47 3.2073 no . .
S5 H48 2.9188 no . .
S5 H51 3.4173 no . 2_645
S6 H5 3.0501 no . .
S6 H10 3.4697 no . 2_656
S7 H10 2.7933 no . 1_454
S8 H47 3.5635 no . 2_545
S8 H48 3.2694 no . 2_545
S8 H51 3.0979 no . 1_455
S8 H52 3.2544 no . 1_455
S9 H6 3.3673 no . .
S9 H9 2.8689 no . 2_656
S9 H10 3.1719 no . 2_656
S10 H19 3.1040 no . .
S10 H24 3.4057 no . 2_555
S11 H24 2.8104 no . 1_556
S12 H5 3.2589 no . 2_556
S12 H6 3.1295 no . 2_556
S12 H9 3.3676 no . 1_455
S13 H19 3.4476 no . 1_655
S13 H20 3.2567 no . 1_655
S13 H23 3.0281 no . 2_655
S13 H24 3.2836 no . 2_655
S14 H33 2.9035 no . 1_655
S15 H38 2.9572 no . 1_554
S16 H19 3.2238 no . 2_555
S16 H20 2.9888 no . 2_555
S16 H23 3.4146 no . .
N1 H32 2.7951 no . 2_646
N1 H34 2.8924 no . 1_655
N1 H37 3.4601 no . 2_646
N4 H34 3.2589 no . 2_546
N4 H37 2.8946 no . .
N4 H39 2.8711 no . 2_546
N5 H46 2.8194 no . 2_645
N5 H48 2.8997 no . .
N5 H51 3.4114 no . 2_645
N8 H48 3.3020 no . 2_545
N8 H51 2.8901 no . 1_455
N8 H53 2.8239 no . 2_545
N9 H6 3.3674 no . .
N9 H9 2.8512 no . 2_656
N9 H11 2.8255 no . .
N12 H4 2.8726 no . 1_455
N12 H6 2.8947 no . 2_556
N12 H9 3.4205 no . 1_455
N13 H20 3.2464 no . 1_655
N13 H23 2.9101 no . 2_655
N13 H25 2.8450 no . 1_655
N16 H18 2.7976 no . .
N16 H20 2.8886 no . 2_555
N16 H23 3.4738 no . .
C2 H10 3.3991 no . 2_656
C2 H12 3.5480 no . 2_646
C3 H12 3.5134 no . 2_646
C3 H31 2.9566 no . 2_646
C3 H32 3.3903 no . 2_646
C3 H40 3.3131 no . 1_655
C4 H6 3.5808 no . 2_656
C4 H11 3.3851 no . 2_646
C4 H31 3.0698 no . 2_646
C4 H40 3.3066 no . 1_655
C5 H10 3.3426 no . 2_656
C6 H4 3.5079 no . 2_646
C6 H9 3.3568 no . 2_656
C7 H9 3.4219 no . 2_656
C7 H11 3.5598 no . 2_646
C8 H4 3.4743 no . 2_646
C8 H6 3.5827 no . 2_656
C9 H6 3.5772 no . 2_656
C10 H5 3.4928 no . 2_656
C11 H4 3.4559 no . 2_646
C11 H31 3.2202 no . .
C11 H40 3.0496 no . 2_546
C12 H3 3.4149 no . 2_646
C12 H31 3.2800 no . .
C12 H32 3.5958 no . .
C12 H39 3.2429 no . 2_546
C12 H40 3.0813 no . 2_546
C13 H3 3.4353 no . 2_646
C16 H24 3.3943 no . 2_555
C16 H26 3.5239 no . 2_545
C17 H26 3.5130 no . 2_545
C17 H45 2.9891 no . 2_645
C17 H46 3.2800 no . 2_645
C17 H54 3.2623 no . .
C18 H20 3.5036 no . 2_555
C18 H25 3.3858 no . 2_545
C18 H45 3.0292 no . 2_645
C18 H54 3.3245 no . .
C19 H24 3.3350 no . 2_555
C20 H18 3.5111 no . 2_545
C20 H23 3.3977 no . 2_555
C21 H23 3.4901 no . 2_555
C21 H25 3.5222 no . 2_545
C22 H18 3.5199 no . 2_545
C22 H20 3.4937 no . 2_555
C23 H20 3.5130 no . 2_555
C24 H19 3.5128 no . 2_555
C25 H18 3.4726 no . 2_545
C25 H45 3.2054 no . 1_455
C25 H54 3.0582 no . 2_545
C26 H17 3.3998 no . 2_545
C26 H45 3.3137 no . 1_455
C26 H53 3.3339 no . 2_545
C26 H54 3.0342 no . 2_545
C27 H17 3.4510 no . 2_545
C30 H38 3.4768 no . 2_556
C30 H40 3.4843 no . 2_546
C31 H3 3.2285 no . 2_656
C31 H11 3.2293 no . .
C31 H12 2.9820 no . .
C31 H40 3.5195 no . 2_546
C32 H3 3.2864 no . 2_656
C32 H12 2.9870 no . .
C32 H34 3.5264 no . 2_556
C32 H39 3.4364 no . 2_546
C33 H38 3.3849 no . 2_556
C34 H32 3.5420 no . 2_546
C34 H37 3.4710 no . 2_556
C35 H37 3.5679 no . 2_556
C35 H39 3.5181 no . 2_546
C36 H32 3.5394 no . 2_546
C36 H34 3.4524 no . 2_556
C37 H34 3.4653 no . 2_556
C38 H33 3.4398 no . 2_556
C39 H3 3.0799 no . 1_455
C39 H12 3.2562 no . 2_556
C39 H32 3.4284 no . 2_546
C40 H3 3.0405 no . 1_455
C40 H4 3.3744 no . 1_455
C40 H12 3.3681 no . 2_556
C40 H31 3.3808 no . 2_546
C41 H31 3.4768 no . 2_546
C41 H33 3.5218 no . 2_556
C44 H54 3.4280 no . 2_645
C45 H17 3.2602 no . 2_655
C45 H25 3.2111 no . 1_655
C45 H26 3.0397 no . 1_655
C45 H54 3.4039 no . 2_645
C46 H17 3.2275 no . 2_655
C46 H26 3.0159 no . 1_655
C46 H53 3.4760 no . 2_645
C47 H52 3.5009 no . 2_655
C48 H51 3.5195 no . 2_655
C49 H51 3.5569 no . 2_655
C49 H53 3.4919 no . 2_645
C50 H46 3.5136 no . 2_645
C50 H48 3.4478 no . 2_655
C51 H48 3.4089 no . 2_655
C51 H53 3.5541 no . 2_645
C52 H47 3.3396 no . 2_655
C53 H17 3.0825 no . .
C53 H26 3.2978 no . 2_555
C53 H46 3.3545 no . 2_645
C53 H51 3.5998 no . 2_655
C54 H17 2.9798 no . .
C54 H18 3.4244 no . .
C54 H26 3.3276 no . 2_555
C54 H45 3.5178 no . 2_645
C55 H45 3.5496 no . 2_645
C55 H47 3.4122 no . 2_655
H3 C12 3.4149 no . 2_656
H3 C13 3.4353 no . 2_656
H3 C31 3.2285 no . 2_646
H3 C32 3.2864 no . 2_646
H3 C39 3.0799 no . 1_655
H3 C40 3.0405 no . 1_655
H3 H12 3.5883 no . 2_646
H3 H12 3.5889 no . 2_656
H3 H31 2.6347 no . 2_646
H3 H32 2.7489 no . 2_646
H3 H39 2.8113 no . 1_655
H3 H40 2.7505 no . 1_655
H4 N12 2.8726 no . 1_655
H4 C6 3.5079 no . 2_656
H4 C8 3.4743 no . 2_656
H4 C11 3.4559 no . 2_656
H4 C40 3.3744 no . 1_655
H4 H6 2.9769 no . 2_656
H4 H11 3.5489 no . 2_646
H4 H31 2.8464 no . 2_646
H4 H40 2.7318 no . 1_655
H5 S6 3.0501 no . .
H5 S12 3.2589 no . 2_546
H5 C10 3.4928 no . 2_646
H5 H10 3.5054 no . 2_656
H6 S9 3.3673 no . .
H6 S12 3.1295 no . 2_546
H6 N9 3.3674 no . .
H6 N12 2.8947 no . 2_546
H6 C4 3.5808 no . 2_646
H6 C8 3.5827 no . 2_646
H6 C9 3.5772 no . 2_646
H6 H4 2.9769 no . 2_646
H6 H9 3.5016 no . 2_656
H6 H40 3.5251 no . 2_546
H9 S9 2.8689 no . 2_646
H9 S12 3.3676 no . 1_655
H9 N9 2.8512 no . 2_646
H9 N12 3.4205 no . 1_655
H9 C6 3.3568 no . 2_646
H9 C7 3.4219 no . 2_646
H9 H6 3.5016 no . 2_646
H9 H11 3.1071 no . 2_646
H10 S6 3.4697 no . 2_646
H10 S7 2.7933 no . 1_656
H10 S9 3.1719 no . 2_646
H10 C2 3.3991 no . 2_646
H10 C5 3.3426 no . 2_646
H10 H5 3.5054 no . 2_646
H11 N9 2.8255 no . .
H11 C4 3.3851 no . 2_656
H11 C7 3.5598 no . 2_656
H11 C31 3.2293 no . .
H11 H4 3.5489 no . 2_656
H11 H9 3.1071 no . 2_656
H11 H31 2.6276 no . .
H11 H40 2.7905 no . 2_546
H12 C2 3.5480 no . 2_656
H12 C3 3.5134 no . 2_656
H12 C31 2.9820 no . .
H12 C32 2.9870 no . .
H12 C39 3.2562 no . 2_546
H12 C40 3.3681 no . 2_546
H12 H3 3.5889 no . 2_646
H12 H3 3.5883 no . 2_656
H12 H31 2.7482 no . .
H12 H32 2.7441 no . .
H12 H37 3.5529 no . .
H12 H39 2.6444 no . 2_546
H12 H40 2.8573 no . 2_546
H17 C26 3.3998 no . 2_555
H17 C27 3.4510 no . 2_555
H17 C45 3.2602 no . 2_645
H17 C46 3.2275 no . 2_645
H17 C53 3.0825 no . .
H17 C54 2.9798 no . .
H17 H26 3.5600 no . 2_555
H17 H45 2.7196 no . 2_645
H17 H46 2.6470 no . 2_645
H17 H53 2.8480 no . .
H17 H54 2.6741 no . .
H18 N16 2.7976 no . .
H18 C20 3.5111 no . 2_555
H18 C22 3.5199 no . 2_555
H18 C25 3.4726 no . 2_555
H18 C54 3.4244 no . .
H18 H20 2.9296 no . 2_555
H18 H25 3.5614 no . 2_545
H18 H45 2.7929 no . 2_645
H18 H54 2.7974 no . .
H19 S10 3.1040 no . .
H19 S13 3.4476 no . 1_455
H19 S16 3.2238 no . 2_545
H19 C24 3.5128 no . 2_545
H19 H24 3.4611 no . 2_555
H20 S13 3.2567 no . 1_455
H20 S16 2.9888 no . 2_545
H20 N13 3.2464 no . 1_455
H20 N16 2.8886 no . 2_545
H20 C18 3.5036 no . 2_545
H20 C22 3.4937 no . 2_545
H20 C23 3.5130 no . 2_545
H20 H18 2.9296 no . 2_545
H20 H23 3.5518 no . 2_555
H23 S13 3.0281 no . 2_645
H23 S16 3.4146 no . .
H23 N13 2.9101 no . 2_645
H23 N16 3.4738 no . .
H23 C20 3.3977 no . 2_545
H23 C21 3.4901 no . 2_545
H23 H20 3.5518 no . 2_545
H23 H25 3.1257 no . 2_545
H24 S10 3.4057 no . 2_545
H24 S11 2.8104 no . 1_554
H24 S13 3.2836 no . 2_645
H24 C16 3.3943 no . 2_545
H24 C19 3.3350 no . 2_545
H24 H19 3.4611 no . 2_545
H25 N13 2.8450 no . 1_455
H25 C18 3.3858 no . 2_555
H25 C21 3.5222 no . 2_555
H25 C45 3.2111 no . 1_455
H25 H18 3.5614 no . 2_555
H25 H23 3.1257 no . 2_555
H25 H45 2.5865 no . 1_455
H25 H54 2.8068 no . 2_545
H26 C16 3.5239 no . 2_555
H26 C17 3.5130 no . 2_555
H26 C45 3.0397 no . 1_455
H26 C46 3.0159 no . 1_455
H26 C53 3.2978 no . 2_545
H26 C54 3.3276 no . 2_545
H26 H17 3.5600 no . 2_545
H26 H45 2.7995 no . 1_455
H26 H46 2.7778 no . 1_455
H26 H51 3.5001 no . 1_455
H26 H53 2.7194 no . 2_545
H26 H54 2.7735 no . 2_545
H31 C3 2.9566 no . 2_656
H31 C4 3.0698 no . 2_656
H31 C11 3.2202 no . .
H31 C12 3.2800 no . .
H31 C40 3.3808 no . 2_556
H31 C41 3.4768 no . 2_556
H31 H3 2.6347 no . 2_656
H31 H4 2.8464 no . 2_656
H31 H11 2.6276 no . .
H31 H12 2.7482 no . .
H31 H40 3.5065 no . 2_556
H32 N1 2.7951 no . 2_656
H32 C3 3.3903 no . 2_656
H32 C12 3.5958 no . .
H32 C34 3.5420 no . 2_556
H32 C36 3.5394 no . 2_556
H32 C39 3.4284 no . 2_556
H32 H3 2.7489 no . 2_656
H32 H12 2.7441 no . .
H32 H34 2.9528 no . 2_556
H32 H39 3.5445 no . 2_556
H33 S1 3.2235 no . 1_455
H33 S4 3.4570 no . 2_556
H33 S14 2.9035 no . 1_455
H33 C38 3.4398 no . 2_546
H33 C41 3.5218 no . 2_546
H33 H38 3.5102 no . 2_556
H34 S1 2.9689 no . 1_455
H34 S4 3.2513 no . 2_556
H34 N1 2.8924 no . 1_455
H34 N4 3.2589 no . 2_556
H34 C32 3.5264 no . 2_546
H34 C36 3.4524 no . 2_546
H34 C37 3.4653 no . 2_546
H34 H32 2.9528 no . 2_546
H34 H37 3.5756 no . 2_546
H34 H37 3.5950 no . 2_556
H37 S1 3.3839 no . 2_656
H37 S4 3.0661 no . .
H37 N1 3.4601 no . 2_656
H37 N4 2.8946 no . .
H37 C34 3.4710 no . 2_546
H37 C35 3.5679 no . 2_546
H37 H12 3.5529 no . .
H37 H34 3.5950 no . 2_546
H37 H34 3.5756 no . 2_556
H37 H39 3.1527 no . 2_546
H38 S4 3.2491 no . .
H38 S15 2.9572 no . 1_556
H38 C30 3.4768 no . 2_546
H38 C33 3.3849 no . 2_546
H38 H33 3.5102 no . 2_546
H39 N4 2.8711 no . 2_556
H39 C12 3.2429 no . 2_556
H39 C32 3.4364 no . 2_556
H39 C35 3.5181 no . 2_556
H39 H3 2.8113 no . 1_455
H39 H12 2.6444 no . 2_556
H39 H32 3.5445 no . 2_546
H39 H37 3.1527 no . 2_556
H40 C3 3.3131 no . 1_455
H40 C4 3.3066 no . 1_455
H40 C11 3.0496 no . 2_556
H40 C12 3.0813 no . 2_556
H40 C30 3.4843 no . 2_556
H40 C31 3.5195 no . 2_556
H40 H3 2.7505 no . 1_455
H40 H4 2.7318 no . 1_455
H40 H6 3.5251 no . 2_556
H40 H11 2.7905 no . 2_556
H40 H12 2.8573 no . 2_556
H40 H31 3.5065 no . 2_546
H45 C17 2.9891 no . 2_655
H45 C18 3.0292 no . 2_655
H45 C25 3.2054 no . 1_655
H45 C26 3.3137 no . 1_655
H45 C54 3.5178 no . 2_655
H45 C55 3.5496 no . 2_655
H45 H17 2.7196 no . 2_655
H45 H18 2.7929 no . 2_655
H45 H25 2.5865 no . 1_655
H45 H26 2.7995 no . 1_655
H45 H54 3.5508 no . 2_645
H46 N5 2.8194 no . 2_655
H46 C17 3.2800 no . 2_655
H46 C50 3.5136 no . 2_655
H46 C53 3.3545 no . 2_655
H46 H17 2.6470 no . 2_655
H46 H26 2.7778 no . 1_655
H46 H48 3.0519 no . 2_655
H46 H53 3.4962 no . 2_655
H47 S2 3.4130 no . .
H47 S3 2.8578 no . 2_656
H47 S5 3.2073 no . .
H47 S8 3.5635 no . 2_555
H47 C52 3.3396 no . 2_645
H47 C55 3.4122 no . 2_645
H47 H52 3.4949 no . 2_645
H48 S5 2.9188 no . .
H48 S8 3.2694 no . 2_555
H48 N5 2.8997 no . .
H48 N8 3.3020 no . 2_555
H48 C50 3.4478 no . 2_645
H48 C51 3.4089 no . 2_645
H48 H46 3.0519 no . 2_645
H48 H51 3.5609 no . 2_645
H51 S5 3.4173 no . 2_655
H51 S8 3.0979 no . 1_655
H51 N5 3.4114 no . 2_655
H51 N8 2.8901 no . 1_655
H51 C48 3.5195 no . 2_645
H51 C49 3.5569 no . 2_645
H51 C53 3.5998 no . 2_645
H51 H26 3.5001 no . 1_655
H51 H48 3.5609 no . 2_655
H51 H53 3.0044 no . 2_645
H52 S2 3.0517 no . 2_655
H52 S8 3.2544 no . 1_655
H52 C47 3.5009 no . 2_645
H52 H47 3.4949 no . 2_655
H53 N8 2.8239 no . 2_555
H53 C26 3.3339 no . 2_555
H53 C46 3.4760 no . 2_655
H53 C49 3.4919 no . 2_655
H53 C51 3.5541 no . 2_655
H53 H17 2.8480 no . .
H53 H26 2.7194 no . 2_555
H53 H46 3.4962 no . 2_645
H53 H51 3.0044 no . 2_655
H54 C17 3.2623 no . .
H54 C18 3.3245 no . .
H54 C25 3.0582 no . 2_555
H54 C26 3.0342 no . 2_555
H54 C44 3.4280 no . 2_655
H54 C45 3.4039 no . 2_655
H54 H17 2.6741 no . .
H54 H18 2.7974 no . .
H54 H25 2.8068 no . 2_555
H54 H26 2.7735 no . 2_555
H54 H45 3.5508 no . 2_655

loop_
_geom_torsion_atom_site_label_1
_geom_torsion_atom_site_label_2
_geom_torsion_atom_site_label_3
_geom_torsion_atom_site_label_4
_geom_torsion
_geom_torsion_publ_flag
_geom_torsion_site_symmetry_1
_geom_torsion_site_symmetry_2
_geom_torsion_site_symmetry_3
_geom_torsion_site_symmetry_4
S2 S1 N1 C1 0.5(4) no . . . .
N1 S1 S2 N2 0.3(2) no . . . .
S1 S2 N2 C1 -1.1(4) no . . . .
S4 S3 N3 C14 -1.1(4) no . . . .
N3 S3 S4 N4 0.5(2) no . . . .
S3 S4 N4 C14 0.3(4) no . . . .
S6 S5 N5 C15 0.7(4) no . . . .
N5 S5 S6 N6 -1.1(2) no . . . .
S5 S6 N6 C15 1.4(4) no . . . .
S8 S7 N7 C28 -0.3(4) no . . . .
N7 S7 S8 N8 -0.4(2) no . . . .
S7 S8 N8 C28 1.0(4) no . . . .
S10 S9 N9 C29 0.7(4) no . . . .
N9 S9 S10 N10 0.4(3) no . . . .
S9 S10 N10 C29 -1.4(4) no . . . .
S12 S11 N11 C42 -1.7(4) no . . . .
N11 S11 S12 N12 1.1(3) no . . . .
S11 S12 N12 C42 -0.4(4) no . . . .
S14 S13 N13 C43 0.7(5) no . . . .
N13 S13 S14 N14 -0.7(3) no . . . .
S13 S14 N14 C43 0.7(5) no . . . .
S16 S15 N15 C56 1.7(5) no . . . .
N15 S15 S16 N16 -1.6(3) no . . . .
S15 S16 N16 C56 1.4(4) no . . . .
S1 N1 C1 N2 -1.6(7) no . . . .
S1 N1 C1 C2 179.0(4) no . . . .
S2 N2 C1 N1 1.8(7) no . . . .
S2 N2 C1 C2 -178.7(4) no . . . .
S3 N3 C14 N4 1.6(7) no . . . .
S3 N3 C14 C13 -179.5(4) no . . . .
S4 N4 C14 N3 -1.2(7) no . . . .
S4 N4 C14 C13 179.9(4) no . . . .
S5 N5 C15 N6 0.2(7) no . . . .
S5 N5 C15 C16 179.0(4) no . . . .
S6 N6 C15 N5 -1.3(7) no . . . .
S6 N6 C15 C16 179.9(4) no . . . .
S7 N7 C28 N8 1.1(7) no . . . .
S7 N7 C28 C27 179.8(3) no . . . .
S8 N8 C28 N7 -1.5(7) no . . . .
S8 N8 C28 C27 179.8(3) no . . . .
S9 N9 C29 N10 -1.9(8) no . . . .
S9 N9 C29 C30 179.6(4) no . . . .
S10 N10 C29 N9 2.3(8) no . . . .
S10 N10 C29 C30 -179.3(4) no . . . .
S11 N11 C42 N12 1.8(7) no . . . .
S11 N11 C42 C41 -177.4(4) no . . . .
S12 N12 C42 N11 -0.7(7) no . . . .
S12 N12 C42 C41 178.5(4) no . . . .
S13 N13 C43 N14 -0.4(8) no . . . .
S13 N13 C43 C44 178.6(4) no . . . .
S14 N14 C43 N13 -0.4(8) no . . . .
S14 N14 C43 C44 -179.3(4) no . . . .
S15 N15 C56 N16 -1.1(7) no . . . .
S15 N15 C56 C55 178.6(4) no . . . .
S16 N16 C56 N15 -0.5(7) no . . . .
S16 N16 C56 C55 179.8(4) no . . . .
N1 C1 C2 C3 17.0(7) no . . . .
N1 C1 C2 C5 -161.5(5) no . . . .
N2 C1 C2 C3 -162.5(5) no . . . .
N2 C1 C2 C5 19.0(7) no . . . .
C1 C2 C3 C4 -179.7(4) no . . . .
C1 C2 C5 C6 -179.9(4) no . . . .
C3 C2 C5 C6 1.5(7) no . . . .
C5 C2 C3 C4 -1.0(8) no . . . .
C2 C3 C4 C7 0.5(8) no . . . .
C3 C4 C7 C6 -0.5(7) no . . . .
C3 C4 C7 C8 177.8(5) no . . . .
C2 C5 C6 C7 -1.6(8) no . . . .
C5 C6 C7 C4 1.0(7) no . . . .
C5 C6 C7 C8 -177.2(4) no . . . .
C4 C7 C8 C9 -38.9(7) no . . . .
C4 C7 C8 C11 145.1(5) no . . . .
C6 C7 C8 C9 139.3(5) no . . . .
C6 C7 C8 C11 -36.7(7) no . . . .
C7 C8 C9 C10 -176.5(4) no . . . .
C7 C8 C11 C12 176.1(4) no . . . .
C9 C8 C11 C12 0.0(7) no . . . .
C11 C8 C9 C10 -0.3(7) no . . . .
C8 C9 C10 C13 1.1(7) no . . . .
C9 C10 C13 C12 -1.6(7) no . . . .
C9 C10 C13 C14 175.4(4) no . . . .
C8 C11 C12 C13 -0.6(8) no . . . .
C11 C12 C13 C10 1.4(7) no . . . .
C11 C12 C13 C14 -175.7(4) no . . . .
C10 C13 C14 N3 20.7(8) no . . . .
C10 C13 C14 N4 -160.4(5) no . . . .
C12 C13 C14 N3 -162.3(5) no . . . .
C12 C13 C14 N4 16.6(8) no . . . .
N5 C15 C16 C17 -16.1(7) no . . . .
N5 C15 C16 C19 161.4(5) no . . . .
N6 C15 C16 C17 162.7(5) no . . . .
N6 C15 C16 C19 -19.7(8) no . . . .
C15 C16 C17 C18 178.4(4) no . . . .
C15 C16 C19 C20 -178.2(4) no . . . .
C17 C16 C19 C20 -0.6(8) no . . . .
C19 C16 C17 C18 0.9(8) no . . . .
C16 C17 C18 C21 -0.1(8) no . . . .
C17 C18 C21 C20 -0.9(7) no . . . .
C17 C18 C21 C22 -178.1(4) no . . . .
C16 C19 C20 C21 -0.3(8) no . . . .
C19 C20 C21 C18 1.1(7) no . . . .
C19 C20 C21 C22 178.3(5) no . . . .
C18 C21 C22 C23 37.9(7) no . . . .
C18 C21 C22 C25 -144.7(5) no . . . .
C20 C21 C22 C23 -139.3(5) no . . . .
C20 C21 C22 C25 38.2(7) no . . . .
C21 C22 C23 C24 176.9(4) no . . . .
C21 C22 C25 C26 -177.4(4) no . . . .
C23 C22 C25 C26 0.1(7) no . . . .
C25 C22 C23 C24 -0.6(7) no . . . .
C22 C23 C24 C27 0.1(7) no . . . .
C23 C24 C27 C26 0.9(7) no . . . .
C23 C24 C27 C28 -176.7(4) no . . . .
C22 C25 C26 C27 0.9(8) no . . . .
C25 C26 C27 C24 -1.4(8) no . . . .
C25 C26 C27 C28 176.1(5) no . . . .
C24 C27 C28 N7 -18.7(7) no . . . .
C24 C27 C28 N8 160.0(5) no . . . .
C26 C27 C28 N7 163.8(5) no . . . .
C26 C27 C28 N8 -17.5(7) no . . . .
N9 C29 C30 C31 15.3(8) no . . . .
N9 C29 C30 C33 -164.5(5) no . . . .
N10 C29 C30 C31 -163.2(5) no . . . .
N10 C29 C30 C33 17.1(8) no . . . .
C29 C30 C31 C32 -178.9(5) no . . . .
C29 C30 C33 C34 179.5(5) no . . . .
C31 C30 C33 C34 -0.3(8) no . . . .
C33 C30 C31 C32 0.9(8) no . . . .
C30 C31 C32 C35 -0.7(8) no . . . .
C31 C32 C35 C34 -0.0(8) no . . . .
C31 C32 C35 C36 178.8(5) no . . . .
C30 C33 C34 C35 -0.4(8) no . . . .
C33 C34 C35 C32 0.6(7) no . . . .
C33 C34 C35 C36 -178.2(4) no . . . .
C32 C35 C36 C37 -38.7(7) no . . . .
C32 C35 C36 C39 145.1(5) no . . . .
C34 C35 C36 C37 140.0(5) no . . . .
C34 C35 C36 C39 -36.2(7) no . . . .
C35 C36 C37 C38 -176.1(4) no . . . .
C35 C36 C39 C40 177.4(4) no . . . .
C37 C36 C39 C40 1.1(7) no . . . .
C39 C36 C37 C38 0.3(7) no . . . .
C36 C37 C38 C41 -1.5(7) no . . . .
C37 C38 C41 C40 1.4(7) no . . . .
C37 C38 C41 C42 177.9(4) no . . . .
C36 C39 C40 C41 -1.2(8) no . . . .
C39 C40 C41 C38 -0.0(7) no . . . .
C39 C40 C41 C42 -176.5(4) no . . . .
C38 C41 C42 N11 17.9(8) no . . . .
C38 C41 C42 N12 -161.4(5) no . . . .
C40 C41 C42 N11 -165.7(5) no . . . .
C40 C41 C42 N12 15.0(8) no . . . .
N13 C43 C44 C45 -16.0(8) no . . . .
N13 C43 C44 C47 159.4(5) no . . . .
N14 C43 C44 C45 163.0(5) no . . . .
N14 C43 C44 C47 -21.6(8) no . . . .
C43 C44 C45 C46 176.1(5) no . . . .
C43 C44 C47 C48 -175.6(5) no . . . .
C45 C44 C47 C48 -0.2(8) no . . . .
C47 C44 C45 C46 0.8(8) no . . . .
C44 C45 C46 C49 -1.7(8) no . . . .
C45 C46 C49 C48 2.0(8) no . . . .
C45 C46 C49 C50 -176.3(5) no . . . .
C44 C47 C48 C49 0.6(8) no . . . .
C47 C48 C49 C46 -1.4(7) no . . . .
C47 C48 C49 C50 176.8(5) no . . . .
C46 C49 C50 C51 38.3(7) no . . . .
C46 C49 C50 C53 -144.3(5) no . . . .
C48 C49 C50 C51 -139.9(5) no . . . .
C48 C49 C50 C53 37.5(7) no . . . .
C49 C50 C51 C52 177.9(4) no . . . .
C49 C50 C53 C54 -178.3(4) no . . . .
C51 C50 C53 C54 -0.9(8) no . . . .
C53 C50 C51 C52 0.4(8) no . . . .
C50 C51 C52 C55 -0.3(8) no . . . .
C51 C52 C55 C54 0.5(8) no . . . .
C51 C52 C55 C56 -178.8(5) no . . . .
C50 C53 C54 C55 1.1(8) no . . . .
C53 C54 C55 C52 -1.0(8) no . . . .
C53 C54 C55 C56 178.4(5) no . . . .
C52 C55 C56 N15 -18.6(8) no . . . .
C52 C55 C56 N16 161.1(5) no . . . .
C54 C55 C56 N15 162.1(5) no . . . .
C54 C55 C56 N16 -18.3(7) no . . . .
